data_4031042
loop_
_publ_author_name
'Jin, Xing'
'Willeke, Matthias'
'Lucchesi, Ralph'
'Daniliuc, Constantin-Gabriel'
'Fr\"ohlich, Roland'
'Wibbeling, Birgit'
'Uhl, Werner'
'W\"urthwein, Ernst-Ulrich'

_publ_section_title
;
 Hydroalumination of Ketenimines and Subsequent Reactions with
 Heterocumulenes: Synthesis of Unsaturated Amide Derivatives and
 1,3-Diimines.
;
_journal_issue 12
_journal_name_full 'The Journal of organic chemistry'
_journal_page_first 6062
_journal_page_last 6075
_journal_paper_doi 10.1021/acs.joc.5b00466
_journal_volume 80
_journal_year 2015
_chemical_formula_sum 'C25 H25 N O'
_chemical_formula_weight 355.46
_chemical_name_systematic
; 
 ? 
;
_space_group_IT_number 14
_symmetry_cell_setting monoclinic
_symmetry_space_group_name_Hall '-P 2yn'
_symmetry_space_group_name_H-M 'P 1 21/n 1'
_atom_sites_solution_hydrogens geom
_atom_sites_solution_primary direct
_atom_sites_solution_secondary difmap
_audit_creation_method SHELXL-97
_cell_angle_alpha 90.00
_cell_angle_beta 100.2070(10)
_cell_angle_gamma 90.00
_cell_formula_units_Z 4
_cell_length_a 11.4645(2)
_cell_length_b 10.3142(2)
_cell_length_c 17.1773(3)
_cell_measurement_reflns_used 3153
_cell_measurement_temperature 223(2)
_cell_measurement_theta_max 28.28
_cell_measurement_theta_min 4.08
_cell_volume 1999.02(6)
_computing_cell_refinement 'Collect (Nonius B.V., 1998)'
_computing_data_collection 'Collect (Nonius B.V., 1998)'
_computing_data_reduction 'Denzo-SMN (Otwinowski & Minor, 1997)'
_computing_molecular_graphics 'XP (BrukerAXS, 2000)'
_computing_publication_material 'SHELXL-97 (Sheldrick, 1997)'
_computing_structure_refinement 'SHELXL-97 (Sheldrick, 1997)'
_computing_structure_solution 'SHELXS-97 (Sheldrick, 1990)'
_diffrn_ambient_temperature 223(2)
_diffrn_measured_fraction_theta_full 0.977
_diffrn_measured_fraction_theta_max 0.977
_diffrn_measurement_device_type '\w and \f scans'
_diffrn_radiation_monochromator 'Nonius KappaCCD APEXII'
_diffrn_radiation_source 'rotating anode Nonius FR591'
_diffrn_radiation_type MoK\a
_diffrn_radiation_wavelength 0.71073
_diffrn_reflns_av_R_equivalents 0.026
_diffrn_reflns_av_sigmaI/netI 0.0320
_diffrn_reflns_limit_h_max 13
_diffrn_reflns_limit_h_min -13
_diffrn_reflns_limit_k_max 11
_diffrn_reflns_limit_k_min -12
_diffrn_reflns_limit_l_max 20
_diffrn_reflns_limit_l_min -20
_diffrn_reflns_number 9836
_diffrn_reflns_theta_full 25.00
_diffrn_reflns_theta_max 25.00
_diffrn_reflns_theta_min 4.11
_exptl_absorpt_coefficient_mu 0.071
_exptl_absorpt_correction_T_max 0.9880
_exptl_absorpt_correction_T_min 0.9620
_exptl_absorpt_correction_type multi-scan
_exptl_absorpt_process_details 'Denzo (Otwinowski, Borek, Majewski & Minor, 2003)'
_exptl_crystal_colour 'light yellow'
_exptl_crystal_density_diffrn 1.181
_exptl_crystal_density_method 'not measured'
_exptl_crystal_description block
_exptl_crystal_F_000 760
_exptl_crystal_size_max 0.55
_exptl_crystal_size_mid 0.33
_exptl_crystal_size_min 0.17
_refine_diff_density_max 0.196
_refine_diff_density_min -0.190
_refine_diff_density_rms 0.035
_refine_ls_extinction_method none
_refine_ls_goodness_of_fit_ref 1.122
_refine_ls_hydrogen_treatment constr
_refine_ls_matrix_type full
_refine_ls_number_parameters 247
_refine_ls_number_reflns 3450
_refine_ls_number_restraints 0
_refine_ls_restrained_S_all 1.122
_refine_ls_R_factor_all 0.0636
_refine_ls_R_factor_gt 0.0534
_refine_ls_shift/su_max 0.000
_refine_ls_shift/su_mean 0.000
_refine_ls_structure_factor_coef Fsqd
_refine_ls_weighting_details 'calc w=1/[\s^2^(Fo^2^)+(0.0354P)^2^+1.1737P] where P=(Fo^2^+2Fc^2^)/3'
_refine_ls_weighting_scheme calc
_refine_ls_wR_factor_gt 0.1217
_refine_ls_wR_factor_ref 0.1303
_reflns_number_gt 2927
_reflns_number_total 3450
_reflns_threshold_expression >2sigma(I)
_cod_data_source_file jo5b00466_si_015.cif
_cod_data_source_block wue6232
_cod_depositor_comments 'Adding full bibliography for 4031041--4031057.cif.'
_cod_original_sg_symbol_H-M P21/n
_cod_database_code 4031042

loop_
_symmetry_equiv_pos_as_xyz
'x, y, z'
'-x+1/2, y+1/2, -z+1/2'
'-x, -y, -z'
'x-1/2, -y-1/2, z-1/2'

loop_
_atom_site_label
_atom_site_type_symbol
_atom_site_fract_x
_atom_site_fract_y
_atom_site_fract_z
_atom_site_U_iso_or_equiv
_atom_site_adp_type
_atom_site_occupancy
_atom_site_symmetry_multiplicity
_atom_site_calc_flag
_atom_site_refinement_flags
O4 O 0.83703(13) 0.71785(13) 0.22782(9) 0.0490(4) Uani 1 1 d .
C4 C 0.86041(17) 0.60168(18) 0.22689(12) 0.0361(4) Uani 1 1 d .
N3 N 0.80443(14) 0.52325(15) 0.16755(10) 0.0373(4) Uani 1 1 d .
C2 C 0.84205(17) 0.39695(18) 0.15214(11) 0.0361(4) Uani 1 1 d .
H2 H 0.7828 0.3329 0.1439 0.043 Uiso 1 1 calc R
C1 C 0.95231(17) 0.35728(18) 0.14779(11) 0.0339(4) Uani 1 1 d .
C5 C 0.69696(18) 0.5747(2) 0.11508(12) 0.0435(5) Uani 1 1 d .
H5 H 0.6677 0.6483 0.1432 0.052 Uiso 1 1 calc R
C6 C 0.7267(2) 0.6277(3) 0.03891(15) 0.0653(7) Uani 1 1 d .
H6A H 0.7861 0.6952 0.0509 0.098 Uiso 1 1 calc R
H6B H 0.6558 0.6635 0.0069 0.098 Uiso 1 1 calc R
H6C H 0.7573 0.5584 0.0100 0.098 Uiso 1 1 calc R
C7 C 0.5984(2) 0.4748(3) 0.10086(16) 0.0634(7) Uani 1 1 d .
H7A H 0.6168 0.4098 0.0641 0.095 Uiso 1 1 calc R
H7B H 0.5243 0.5171 0.0789 0.095 Uiso 1 1 calc R
H7C H 0.5912 0.4336 0.1505 0.095 Uiso 1 1 calc R
C11 C 1.05577(17) 0.44448(19) 0.14841(12) 0.0385(5) Uani 1 1 d .
C12 C 1.16387(19) 0.4170(3) 0.19591(14) 0.0572(6) Uani 1 1 d .
H12 H 1.1718 0.3432 0.2285 0.069 Uiso 1 1 calc R
C13 C 1.2606(2) 0.4983(3) 0.19552(17) 0.0745(8) Uani 1 1 d .
H13 H 1.3332 0.4798 0.2285 0.089 Uiso 1 1 calc R
C14 C 1.2508(3) 0.6053(3) 0.1473(2) 0.0750(9) Uani 1 1 d .
H14 H 1.3165 0.6598 0.1473 0.090 Uiso 1 1 calc R
C15 C 1.1447(3) 0.6322(2) 0.0992(2) 0.0704(8) Uani 1 1 d .
H15 H 1.1379 0.7049 0.0657 0.084 Uiso 1 1 calc R
C16 C 1.0481(2) 0.5529(2) 0.09996(15) 0.0514(6) Uani 1 1 d .
H16 H 0.9757 0.5727 0.0671 0.062 Uiso 1 1 calc R
C21 C 0.97086(16) 0.21508(18) 0.14345(12) 0.0363(4) Uani 1 1 d .
C22 C 0.90742(18) 0.12963(19) 0.18245(13) 0.0419(5) Uani 1 1 d .
H22 H 0.8561 0.1629 0.2146 0.050 Uiso 1 1 calc R
C23 C 0.9178(2) -0.0031(2) 0.17524(14) 0.0505(6) Uani 1 1 d .
H23 H 0.8723 -0.0590 0.2010 0.061 Uiso 1 1 calc R
C24 C 0.9945(2) -0.0530(2) 0.13053(17) 0.0605(7) Uani 1 1 d .
H24 H 1.0019 -0.1432 0.1254 0.073 Uiso 1 1 calc R
C25 C 1.0605(2) 0.0292(2) 0.09318(17) 0.0650(7) Uani 1 1 d .
H25 H 1.1141 -0.0053 0.0631 0.078 Uiso 1 1 calc R
C26 C 1.04953(19) 0.1624(2) 0.09909(14) 0.0507(6) Uani 1 1 d .
H26 H 1.0954 0.2174 0.0730 0.061 Uiso 1 1 calc R
C31 C 0.94388(16) 0.54315(18) 0.29451(11) 0.0349(4) Uani 1 1 d .
C32 C 0.92281(17) 0.42485(19) 0.32812(12) 0.0370(4) Uani 1 1 d .
H32 H 0.8575 0.3743 0.3051 0.044 Uiso 1 1 calc R
C33 C 0.99713(18) 0.3810(2) 0.39505(12) 0.0421(5) Uani 1 1 d .
H33 H 0.9812 0.3009 0.4171 0.051 Uiso 1 1 calc R
C34 C 1.09484(17) 0.4525(2) 0.43053(12) 0.0417(5) Uani 1 1 d .
C35 C 1.11479(18) 0.5707(2) 0.39713(13) 0.0458(5) Uani 1 1 d .
H35 H 1.1800 0.6212 0.4203 0.055 Uiso 1 1 calc R
C36 C 1.04057(18) 0.6161(2) 0.33028(13) 0.0426(5) Uani 1 1 d .
H36 H 1.0557 0.6970 0.3089 0.051 Uiso 1 1 calc R
C37 C 1.17347(19) 0.4029(2) 0.50405(13) 0.0534(6) Uani 1 1 d .
H37A H 1.1253 0.3798 0.5430 0.080 Uiso 1 1 calc R
H37B H 1.2295 0.4699 0.5254 0.080 Uiso 1 1 calc R
H37C H 1.2163 0.3271 0.4911 0.080 Uiso 1 1 calc R

loop_
_atom_site_aniso_label
_atom_site_aniso_U_11
_atom_site_aniso_U_22
_atom_site_aniso_U_33
_atom_site_aniso_U_23
_atom_site_aniso_U_13
_atom_site_aniso_U_12
O4 0.0547(9) 0.0286(7) 0.0629(10) 0.0013(7) 0.0079(7) 0.0025(6)
C4 0.0391(10) 0.0299(10) 0.0411(11) 0.0018(8) 0.0120(9) -0.0001(8)
N3 0.0395(9) 0.0329(8) 0.0382(9) -0.0005(7) 0.0038(7) 0.0072(7)
C2 0.0390(10) 0.0320(10) 0.0363(11) -0.0007(8) 0.0043(8) 0.0007(8)
C1 0.0400(10) 0.0325(10) 0.0292(10) 0.0009(8) 0.0061(8) 0.0023(8)
C5 0.0416(11) 0.0450(12) 0.0418(12) 0.0013(9) 0.0016(9) 0.0147(9)
C6 0.0683(16) 0.0730(17) 0.0542(15) 0.0192(13) 0.0099(12) 0.0254(14)
C7 0.0463(13) 0.0737(17) 0.0632(16) 0.0051(13) -0.0098(11) 0.0071(12)
C11 0.0431(11) 0.0351(10) 0.0392(11) -0.0060(9) 0.0126(9) -0.0013(9)
C12 0.0472(13) 0.0696(16) 0.0534(14) 0.0030(12) 0.0047(11) -0.0082(12)
C13 0.0487(14) 0.106(2) 0.0675(18) -0.0156(17) 0.0077(13) -0.0213(15)
C14 0.0695(19) 0.0625(17) 0.103(2) -0.0240(17) 0.0425(17) -0.0262(15)
C15 0.0733(18) 0.0398(13) 0.112(2) 0.0019(14) 0.0540(18) -0.0028(12)
C16 0.0542(13) 0.0394(12) 0.0666(15) 0.0066(11) 0.0269(12) 0.0056(10)
C21 0.0349(10) 0.0342(10) 0.0385(11) -0.0030(8) 0.0029(8) 0.0031(8)
C22 0.0442(11) 0.0375(11) 0.0447(12) 0.0007(9) 0.0094(9) 0.0030(9)
C23 0.0507(13) 0.0342(11) 0.0639(15) 0.0022(10) 0.0027(11) -0.0008(10)
C24 0.0578(14) 0.0319(11) 0.0893(19) -0.0125(12) 0.0064(13) 0.0050(11)
C25 0.0596(15) 0.0509(14) 0.090(2) -0.0189(14) 0.0275(14) 0.0111(12)
C26 0.0476(12) 0.0465(12) 0.0626(15) -0.0063(11) 0.0221(11) 0.0016(10)
C31 0.0370(10) 0.0317(10) 0.0370(10) -0.0039(8) 0.0090(8) -0.0001(8)
C32 0.0364(10) 0.0360(10) 0.0384(11) -0.0026(8) 0.0058(8) -0.0058(8)
C33 0.0457(11) 0.0413(11) 0.0398(11) 0.0034(9) 0.0087(9) -0.0011(9)
C34 0.0377(10) 0.0505(12) 0.0371(11) -0.0053(9) 0.0076(9) 0.0043(9)
C35 0.0380(11) 0.0486(12) 0.0494(13) -0.0123(10) 0.0040(9) -0.0073(9)
C36 0.0453(11) 0.0334(10) 0.0499(13) -0.0033(9) 0.0104(10) -0.0049(9)
C37 0.0448(12) 0.0712(16) 0.0433(13) -0.0015(11) 0.0049(10) 0.0079(11)

loop_
_atom_type_symbol
_atom_type_description
_atom_type_scat_dispersion_real
_atom_type_scat_dispersion_imag
_atom_type_scat_source
C C 0.0033 0.0016 'International Tables Vol C Tables 4.2.6.8 and 6.1.1.4'
H H 0.0000 0.0000 'International Tables Vol C Tables 4.2.6.8 and 6.1.1.4'
N N 0.0061 0.0033 'International Tables Vol C Tables 4.2.6.8 and 6.1.1.4'
O O 0.0106 0.0060 'International Tables Vol C Tables 4.2.6.8 and 6.1.1.4'

loop_
_geom_angle_atom_site_label_1
_geom_angle_atom_site_label_2
_geom_angle_atom_site_label_3
_geom_angle
O4 C4 N3 120.77(18)
O4 C4 C31 119.65(18)
N3 C4 C31 119.41(16)
C4 N3 C2 124.50(16)
C4 N3 C5 117.95(16)
C2 N3 C5 117.55(16)
C1 C2 N3 127.82(18)
C1 C2 H2 116.1
N3 C2 H2 116.1
C2 C1 C21 116.61(17)
C2 C1 C11 124.93(17)
C21 C1 C11 118.45(16)
N3 C5 C6 111.31(18)
N3 C5 C7 111.61(17)
C6 C5 C7 112.5(2)
N3 C5 H5 107.0
C6 C5 H5 107.0
C7 C5 H5 107.0
C5 C6 H6A 109.5
C5 C6 H6B 109.5
H6A C6 H6B 109.5
C5 C6 H6C 109.5
H6A C6 H6C 109.5
H6B C6 H6C 109.5
C5 C7 H7A 109.5
C5 C7 H7B 109.5
H7A C7 H7B 109.5
C5 C7 H7C 109.5
H7A C7 H7C 109.5
H7B C7 H7C 109.5
C12 C11 C16 118.2(2)
C12 C11 C1 120.61(19)
C16 C11 C1 121.17(19)
C11 C12 C13 120.3(2)
C11 C12 H12 119.9
C13 C12 H12 119.9
C14 C13 C12 120.5(3)
C14 C13 H13 119.7
C12 C13 H13 119.7
C13 C14 C15 119.7(2)
C13 C14 H14 120.2
C15 C14 H14 120.2
C14 C15 C16 120.1(3)
C14 C15 H15 119.9
C16 C15 H15 119.9
C15 C16 C11 121.2(2)
C15 C16 H16 119.4
C11 C16 H16 119.4
C22 C21 C26 117.57(19)
C22 C21 C1 120.70(18)
C26 C21 C1 121.72(19)
C23 C22 C21 121.7(2)
C23 C22 H22 119.2
C21 C22 H22 119.2
C24 C23 C22 119.8(2)
C24 C23 H23 120.1
C22 C23 H23 120.1
C23 C24 C25 119.6(2)
C23 C24 H24 120.2
C25 C24 H24 120.2
C24 C25 C26 121.0(2)
C24 C25 H25 119.5
C26 C25 H25 119.5
C25 C26 C21 120.3(2)
C25 C26 H26 119.9
C21 C26 H26 119.9
C32 C31 C36 118.42(18)
C32 C31 C4 122.89(17)
C36 C31 C4 118.37(17)
C33 C32 C31 120.45(18)
C33 C32 H32 119.8
C31 C32 H32 119.8
C32 C33 C34 121.51(19)
C32 C33 H33 119.2
C34 C33 H33 119.2
C35 C34 C33 117.75(19)
C35 C34 C37 121.92(19)
C33 C34 C37 120.3(2)
C34 C35 C36 121.31(19)
C34 C35 H35 119.3
C36 C35 H35 119.3
C35 C36 C31 120.55(19)
C35 C36 H36 119.7
C31 C36 H36 119.7
C34 C37 H37A 109.5
C34 C37 H37B 109.5
H37A C37 H37B 109.5
C34 C37 H37C 109.5
H37A C37 H37C 109.5
H37B C37 H37C 109.5

loop_
_geom_bond_atom_site_label_1
_geom_bond_atom_site_label_2
_geom_bond_distance
O4 C4 1.229(2)
C4 N3 1.369(2)
C4 C31 1.495(3)
N3 C2 1.412(2)
N3 C5 1.489(2)
C2 C1 1.343(3)
C2 H2 0.9400
C1 C21 1.486(3)
C1 C11 1.487(3)
C5 C6 1.512(3)
C5 C7 1.516(3)
C5 H5 0.9900
C6 H6A 0.9700
C6 H6B 0.9700
C6 H6C 0.9700
C7 H7A 0.9700
C7 H7B 0.9700
C7 H7C 0.9700
C11 C12 1.387(3)
C11 C16 1.388(3)
C12 C13 1.391(3)
C12 H12 0.9400
C13 C14 1.372(4)
C13 H13 0.9400
C14 C15 1.372(4)
C14 H14 0.9400
C15 C16 1.379(3)
C15 H15 0.9400
C16 H16 0.9400
C21 C22 1.388(3)
C21 C26 1.390(3)
C22 C23 1.382(3)
C22 H22 0.9400
C23 C24 1.366(3)
C23 H23 0.9400
C24 C25 1.369(4)
C24 H24 0.9400
C25 C26 1.385(3)
C25 H25 0.9400
C26 H26 0.9400
C31 C32 1.389(3)
C31 C36 1.390(3)
C32 C33 1.380(3)
C32 H32 0.9400
C33 C34 1.388(3)
C33 H33 0.9400
C34 C35 1.384(3)
C34 C37 1.505(3)
C35 C36 1.384(3)
C35 H35 0.9400
C36 H36 0.9400
C37 H37A 0.9700
C37 H37B 0.9700
C37 H37C 0.9700

loop_
_geom_torsion_atom_site_label_1
_geom_torsion_atom_site_label_2
_geom_torsion_atom_site_label_3
_geom_torsion_atom_site_label_4
_geom_torsion
O4 C4 N3 C2 166.02(18)
C31 C4 N3 C2 -18.8(3)
O4 C4 N3 C5 -13.5(3)
C31 C4 N3 C5 161.73(17)
C4 N3 C2 C1 -46.6(3)
C5 N3 C2 C1 132.9(2)
N3 C2 C1 C21 170.57(18)
N3 C2 C1 C11 -8.3(3)
C4 N3 C5 C6 97.8(2)
C2 N3 C5 C6 -81.7(2)
C4 N3 C5 C7 -135.6(2)
C2 N3 C5 C7 44.9(2)
C2 C1 C11 C12 133.9(2)
C21 C1 C11 C12 -45.0(3)
C2 C1 C11 C16 -48.1(3)
C21 C1 C11 C16 133.0(2)
C16 C11 C12 C13 1.2(3)
C1 C11 C12 C13 179.3(2)
C11 C12 C13 C14 -1.0(4)
C12 C13 C14 C15 0.0(4)
C13 C14 C15 C16 0.7(4)
C14 C15 C16 C11 -0.5(4)
C12 C11 C16 C15 -0.5(3)
C1 C11 C16 C15 -178.5(2)
C2 C1 C21 C22 -33.5(3)
C11 C1 C21 C22 145.46(19)
C2 C1 C21 C26 144.9(2)
C11 C1 C21 C26 -36.1(3)
C26 C21 C22 C23 -2.6(3)
C1 C21 C22 C23 175.91(19)
C21 C22 C23 C24 1.8(3)
C22 C23 C24 C25 0.0(4)
C23 C24 C25 C26 -0.9(4)
C24 C25 C26 C21 0.1(4)
C22 C21 C26 C25 1.6(3)
C1 C21 C26 C25 -176.9(2)
O4 C4 C31 C32 136.4(2)
N3 C4 C31 C32 -38.9(3)
O4 C4 C31 C36 -37.0(3)
N3 C4 C31 C36 147.71(18)
C36 C31 C32 C33 -0.5(3)
C4 C31 C32 C33 -173.94(18)
C31 C32 C33 C34 -0.3(3)
C32 C33 C34 C35 0.8(3)
C32 C33 C34 C37 179.27(19)
C33 C34 C35 C36 -0.5(3)
C37 C34 C35 C36 -178.87(19)
C34 C35 C36 C31 -0.4(3)
C32 C31 C36 C35 0.9(3)
C4 C31 C36 C35 174.61(18)
